data_9003452
loop_
_publ_author_name
'Perchiazzi, N.'
'Gualtieri, A. F.'
'Merlino, S.'
'Kampf, A. R.'

_publ_section_title
;
 The atomic structure of bakerite and its relationship to datolite
 Sample: Refinement of the synchrotron data for sample #92735
;
_journal_name_full 'American Mineralogist'
_journal_page_first 767
_journal_page_last 776
_journal_volume 89
_journal_year 2004
_chemical_formula_sum 'B1.25 Ca H1.25 O5 Si0.75'
_chemical_name_mineral Bakerite
_space_group_IT_number 14
_symmetry_space_group_name_Hall '-P 2ybc'
_symmetry_space_group_name_H-M 'P 1 21/c 1'
_cell_angle_alpha 90
_cell_angle_beta 90.437
_cell_angle_gamma 90
_cell_formula_units_Z 4
_cell_length_a 4.8005
_cell_length_b 7.5788
_cell_length_c 9.5432
_cell_volume 347.191
_database_code_amcsd 0003542
_exptl_crystal_density_diffrn 2.983
_cod_original_formula_sum 'Ca Si.75 B1.25 O5 H1.25'
_cod_database_code 9003452

loop_
_space_group_symop_operation_xyz
x,y,z
x,1/2-y,1/2+z
-x,1/2+y,1/2-z
-x,-y,-z

loop_
_atom_site_label
_atom_site_fract_x
_atom_site_fract_y
_atom_site_fract_z
_atom_site_occupancy
_atom_site_U_iso_or_equiv
_atom_site_type_symbol
_atom_site_attached_hydrogens
Ca 0.99180 0.10663 0.33305 1.00000 0.01300 Ca 0
SiT1 0.47930 0.26300 0.08810 0.75000 0.01300 Si 0
BT1 0.47930 0.26300 0.08810 0.25000 0.01300 B 0
BT2 0.55930 0.40860 0.33950 1.00000 0.02100 B 0
O1 0.25920 0.40130 0.03460 0.75000 0.01100 O 0
O-H1 0.25920 0.40130 0.03460 0.25000 0.01100 O 1
O2 0.67330 0.30500 0.45980 1.00000 0.01100 O 0
O3 0.68540 0.32670 0.21080 1.00000 0.01000 O 0
O4 0.31350 0.09010 0.14540 1.00000 0.01900 O 0
O-H5 0.25400 0.40660 0.34020 1.00000 0.01100 O 1

loop_
_cod_changelog_entry_id
_cod_changelog_entry_author
_cod_changelog_entry_date
_cod_changelog_entry_text
1
;cod-tools version 3.8.0
Id: cif_guess_AMCSD_atom_types 9574 2023-05-10 09:00:05Z saulius
;
2023-05-10T18:48:22+03:00
;Derived atom types and hydrogen counts
from atom names that follow the AMCSD naming convention
(Wat == water, O-H == hydroxyl).
;

loop_
_cod_related_entry_id
_cod_related_entry_database
_cod_related_entry_code
1 AMCSD 0003542
